data_2022878
loop_
_publ_author_name
'Poreba, Tomasz'
'Garbarino, Gaston'
'Comboni, Davide'
'Mezouar, Mohamed'

_publ_section_title
;
 Deformation of polyiodides in Cs2I8 crystals at high pressure
;
_journal_issue 6
_journal_name_full 'Acta Crystallographica Section B Structural Science, Crystal Engineering and Materials'
_journal_page_first 934
_journal_page_last 939
_journal_paper_doi 10.1107/S2052520621010192
_journal_volume 77
_journal_year 2021
_chemical_formula_moiety 'Cs I4'
_chemical_formula_sum 'Cs I4'
_chemical_formula_weight 640.51
_chemical_name_common 'Cesium Tetraiodide'
_chemical_name_systematic 'dicesium octaiodide'
_space_group_crystal_system monoclinic
_space_group_IT_number 14
_space_group_name_Hall '-P 2ybc'
_space_group_name_H-M_alt 'P 1 21/c 1'
_audit_creation_date 2021-07-19
_audit_creation_method
;
Olex2 1.2
(compiled 2018.05.29 svn.r3508 for OlexSys, GUI svn.r5506)
;
_audit_update_record
;
2021-07-20 deposited with the CCDC. 2021-07-23 downloaded from the CCDC.
;
_cell_angle_alpha 90
_cell_angle_beta 115.68(2)
_cell_angle_gamma 90
_cell_formula_units_Z 4
_cell_length_a 9.842(3)
_cell_length_b 8.7061(3)
_cell_length_c 10.7364(10)
_cell_measurement_pressure 1650000
_cell_measurement_reflns_used 1443
_cell_measurement_temperature 296(2)
_cell_measurement_theta_max 21.2060
_cell_measurement_theta_min 2.4310
_cell_volume 829.1(3)
_computing_cell_refinement 'CrysAlisPro 1.171.40.67a (Rigaku OD, 2019)'
_computing_data_collection 'CrysAlisPro 1.171.40.67a (Rigaku OD, 2019)'
_computing_data_reduction 'CrysAlisPro 1.171.40.67a (Rigaku OD, 2019)'
_computing_molecular_graphics 'Olex2 1.3 (Dolomanov et al., 2009)'
_computing_publication_material 'Olex2 1.3 (Dolomanov et al., 2009)'
_computing_structure_refinement 'SHELXL 2018/3 (Sheldrick, 2015)'
_diffrn_ambient_environment Helium
_diffrn_ambient_pressure 1650000
_diffrn_ambient_temperature 296(2)
_diffrn_detector 'Hybrid Pixel Array Detector'
_diffrn_detector_area_resol_mean 13.3333
_diffrn_detector_type 'Eiger 9M CdTe'
_diffrn_measured_fraction_theta_full 0.386
_diffrn_measured_fraction_theta_max 0.262
_diffrn_measurement_details
;
List of Runs (angles in degrees, time in seconds):

  # Type    Start    End  Width  t~exp~   \w     \q     \k     \f   Frames
#--------------------------------------------------------------------------
  1  \w    -32.00  32.00   0.50    0.20    --    0.00   0.00   0.00  128
;
_diffrn_measurement_device '1-circle goniometer'
_diffrn_measurement_device_type 'esperanto-CrysAlisPro-abstract goniometer imported esperanto images'
_diffrn_measurement_method 'phi scan'
_diffrn_measurement_specimen_support 'diamond anvil cell'
_diffrn_orient_matrix_type 'CrysAlisPro convention (1999,Acta A55,543-557)'
_diffrn_orient_matrix_UB_11 0.0438648000
_diffrn_orient_matrix_UB_12 -0.0108468000
_diffrn_orient_matrix_UB_13 0.0090056000
_diffrn_orient_matrix_UB_21 -0.0120941000
_diffrn_orient_matrix_UB_22 -0.0081731000
_diffrn_orient_matrix_UB_23 -0.0411635000
_diffrn_orient_matrix_UB_31 0.0084437000
_diffrn_orient_matrix_UB_32 0.0451771000
_diffrn_orient_matrix_UB_33 -0.0052128000
_diffrn_radiation_collimation '0.02 mm  double pinhole'
_diffrn_radiation_monochromator synchrotron
_diffrn_radiation_probe x-ray
_diffrn_radiation_type synchrotron
_diffrn_radiation_wavelength 0.41077
_diffrn_reflns_av_R_equivalents 0.0163
_diffrn_reflns_av_unetI/netI 0.0171
_diffrn_reflns_Laue_measured_fraction_full 0.386
_diffrn_reflns_Laue_measured_fraction_max 0.262
_diffrn_reflns_limit_h_max 7
_diffrn_reflns_limit_h_min -6
_diffrn_reflns_limit_k_max 11
_diffrn_reflns_limit_k_min -12
_diffrn_reflns_limit_l_max 16
_diffrn_reflns_limit_l_min -16
_diffrn_reflns_number 1939
_diffrn_reflns_point_group_measured_fraction_full 0.386
_diffrn_reflns_point_group_measured_fraction_max 0.262
_diffrn_reflns_theta_full 14.268
_diffrn_reflns_theta_max 20.000
_diffrn_reflns_theta_min 2.210
_diffrn_source 'undulator, ID15B, ESRF'
_exptl_absorpt_coefficient_mu 4.391
_exptl_absorpt_correction_T_max 1.00000
_exptl_absorpt_correction_T_min 0.21886
_exptl_absorpt_correction_type multi-scan
_exptl_absorpt_process_details
;
CrysAlisPro 1.171.40.67a (Rigaku Oxford Diffraction, 2019)
Empirical absorption correction using spherical harmonics,
 implemented in SCALE3 ABSPACK scaling algorithm.
;
_exptl_crystal_colour 'dark red'
_exptl_crystal_colour_modifier dark
_exptl_crystal_colour_primary red
_exptl_crystal_density_diffrn 5.131
_exptl_crystal_description plate
_exptl_crystal_F_000 1068
_exptl_crystal_size_max 0.035
_exptl_crystal_size_mid 0.015
_exptl_crystal_size_min 0.01
_refine_diff_density_max 1.518
_refine_diff_density_min -1.318
_refine_diff_density_rms 0.315
_refine_ls_extinction_method none
_refine_ls_goodness_of_fit_ref 1.158
_refine_ls_hydrogen_treatment undef
_refine_ls_matrix_type full
_refine_ls_number_parameters 46
_refine_ls_number_reflns 1051
_refine_ls_number_restraints 0
_refine_ls_restrained_S_all 1.158
_refine_ls_R_factor_all 0.0536
_refine_ls_R_factor_gt 0.0519
_refine_ls_shift/su_max 0.000
_refine_ls_shift/su_mean 0.000
_refine_ls_structure_factor_coef Fsqd
_refine_ls_weighting_details 'w=1/[\s^2^(Fo^2^)+(0.1260P)^2^] where P=(Fo^2^+2Fc^2^)/3'
_refine_ls_weighting_scheme calc
_refine_ls_wR_factor_gt 0.1696
_refine_ls_wR_factor_ref 0.1713
_reflns_Friedel_coverage 0.000
_reflns_number_gt 964
_reflns_number_total 1051
_reflns_threshold_expression 'I > 2\s(I)'
_cod_data_source_file bm5146sup1.cif
_cod_data_source_block CsI4_1p65GPa
_cod_depositor_comments
;
The following automatic conversions were performed:

data name '_diffrn_measurement_specimen_suport' was replaced with
'_diffrn_measurement_specimen_support' as specified in the
replacement file 'data/replacement-values/replacement_tags.lst'.

Automatic conversion script
Id: cif_correct_tags 9268 2022-04-12 08:56:07Z antanas 
;
_cod_database_code 2022878
_cod_database_fobs_code 2022878
_shelx_shelxl_version_number 2017/1
_chemical_oxdiff_formula 'C11 H10 N O'
_shelx_space_group_comment
;
The symmetry employed for this shelxl refinement is uniquely defined
by the following loop, which should always be used as a source of
symmetry information in preference to the above space-group names.
They are only intended as comments.
;
_reflns_odcompleteness_completeness 36.53
_reflns_odcompleteness_iscentric 1
_reflns_odcompleteness_theta 14.88
_olex2_refinement_description
;
;
_olex2_submission_special_instructions 'No special instructions were received'
_oxdiff_diffrn_reflns_filtered 40
_oxdiff_exptl_absorpt_empirical_details
;
Empirical correction (ABSPACK) includes:
- Absorption correction using spherical harmonics
- Frame scaling
;
_oxdiff_exptl_absorpt_empirical_full_max 3.547
_oxdiff_exptl_absorpt_empirical_full_min 0.700

loop_
_space_group_symop_operation_xyz
'x, y, z'
'-x, y+1/2, -z+1/2'
'-x, -y, -z'
'x, -y-1/2, z-1/2'

loop_
_atom_site_label
_atom_site_type_symbol
_atom_site_fract_x
_atom_site_fract_y
_atom_site_fract_z
_atom_site_U_iso_or_equiv
_atom_site_adp_type
_atom_site_occupancy
_atom_site_site_symmetry_order
_atom_site_calc_flag
_atom_site_refinement_flags_posn
_atom_site_refinement_flags_adp
_atom_site_refinement_flags_occupancy
_atom_site_disorder_assembly
_atom_site_disorder_group
I2 I 0.3851(2) 0.71207(8) 0.39450(7) 0.0372(9) Uani 1 1 d . . . . .
Cs1 Cs 0.7789(2) 0.87791(8) 0.69276(7) 0.0400(9) Uani 1 1 d . . . . .
I1 I 0.5616(3) 0.90747(9) 0.31366(8) 0.0403(9) Uani 1 1 d . . . . .
I3 I 0.1738(2) 0.50610(9) 0.45230(9) 0.0406(9) Uani 1 1 d . . . . .
I4 I 1.0515(2) 0.64647(9) 0.99757(8) 0.0412(9) Uani 1 1 d . . . . .

loop_
_atom_site_aniso_label
_atom_site_aniso_U_11
_atom_site_aniso_U_22
_atom_site_aniso_U_33
_atom_site_aniso_U_23
_atom_site_aniso_U_13
_atom_site_aniso_U_12
I2 0.050(3) 0.0322(4) 0.0349(4) -0.00152(19) 0.0240(8) 0.0028(4)
Cs1 0.048(3) 0.0397(5) 0.0361(4) 0.0030(2) 0.0222(8) 0.0043(4)
I1 0.046(3) 0.0432(5) 0.0392(5) 0.0027(2) 0.0260(9) -0.0016(6)
I3 0.051(3) 0.0315(5) 0.0467(5) 0.0036(2) 0.0278(8) -0.0002(5)
I4 0.051(3) 0.0343(5) 0.0421(5) 0.0022(2) 0.0236(9) 0.0057(5)

loop_
_atom_type_symbol
_atom_type_description
_atom_type_scat_dispersion_real
_atom_type_scat_dispersion_imag
_atom_type_scat_source
Cs Cs -1.8030 0.7961 'International Tables Vol C Tables 4.2.6.8 and 6.1.1.4'
I I -2.2298 0.6770 'International Tables Vol C Tables 4.2.6.8 and 6.1.1.4'

loop_
_geom_angle_atom_site_label_1
_geom_angle_atom_site_label_2
_geom_angle_atom_site_label_3
_geom_angle
_geom_angle_site_symmetry_1
_geom_angle_site_symmetry_3
_geom_angle_publ_flag
Cs1 I2 Cs1 91.05(4) 3_676 . ?
I1 I2 Cs1 67.46(5) . 3_676 ?
I1 I2 Cs1 61.69(4) . . ?
I1 I2 I3 174.44(6) . . ?
I3 I2 Cs1 123.81(3) . . ?
I3 I2 Cs1 110.33(6) . 3_676 ?
I2 Cs1 I2 88.95(4) 3_676 . ?
I2 Cs1 Cs1 42.97(3) . 3_676 ?
I2 Cs1 Cs1 45.98(3) 3_676 3_676 ?
I2 Cs1 I4 63.27(4) 3_676 2_756 ?
I2 Cs1 I4 102.89(3) 3_676 4_575 ?
I1 Cs1 I2 63.80(4) 4_576 . ?
I1 Cs1 I2 68.29(5) 3_676 . ?
I1 Cs1 I2 71.76(3) . 3_676 ?
I1 Cs1 I2 42.26(4) . . ?
I1 Cs1 I2 43.17(3) 3_676 3_676 ?
I1 Cs1 I2 116.32(6) 4_576 3_676 ?
I1 Cs1 Cs1 41.78(4) . 3_676 ?
I1 Cs1 Cs1 89.12(6) 4_576 3_676 ?
I1 Cs1 Cs1 40.25(3) 3_676 3_676 ?
I1 Cs1 I1 73.15(4) 3_676 4_576 ?
I1 Cs1 I1 105.98(6) . 4_576 ?
I1 Cs1 I1 82.03(5) . 3_676 ?
I1 Cs1 I3 147.64(6) . 2_656 ?
I1 Cs1 I3 135.01(5) . 4_676 ?
I1 Cs1 I3 74.05(3) . 3_666 ?
I1 Cs1 I4 63.80(4) . 2_756 ?
I1 Cs1 I4 142.02(3) 3_676 4_575 ?
I1 Cs1 I4 68.40(5) . 4_575 ?
I1 Cs1 I4 105.53(4) 3_676 2_756 ?
I1 Cs1 I4 147.49(4) . . ?
I1 Cs1 I4 169.68(4) 4_576 2_756 ?
I1 Cs1 I4 136.65(3) 4_576 4_575 ?
I3 Cs1 I2 123.62(6) 2_656 . ?
I3 Cs1 I2 96.84(4) 4_676 3_676 ?
I3 Cs1 I2 80.13(3) 2_656 3_676 ?
I3 Cs1 I2 172.10(5) 4_676 . ?
I3 Cs1 I2 145.70(3) 3_666 3_676 ?
I3 Cs1 I2 67.05(4) 3_666 . ?
I3 Cs1 Cs1 106.34(5) 2_656 3_676 ?
I3 Cs1 Cs1 142.53(3) 4_676 3_676 ?
I3 Cs1 Cs1 106.42(4) 3_666 3_676 ?
I3 Cs1 I1 72.32(3) 2_656 4_576 ?
I3 Cs1 I1 66.36(4) 2_656 3_676 ?
I3 Cs1 I1 75.83(3) 3_666 4_576 ?
I3 Cs1 I1 119.59(4) 4_676 3_676 ?
I3 Cs1 I1 133.37(6) 3_666 3_676 ?
I3 Cs1 I1 117.65(3) 4_676 4_576 ?
I3 Cs1 I3 133.28(2) 2_656 3_666 ?
I3 Cs1 I3 62.98(5) 2_656 4_676 ?
I3 Cs1 I3 105.40(5) 3_666 4_676 ?
I3 Cs1 I4 116.90(3) 2_656 2_756 ?
I3 Cs1 I4 72.46(5) 4_676 4_575 ?
I3 Cs1 I4 72.14(4) 4_676 2_756 ?
I3 Cs1 I4 98.94(4) 3_666 2_756 ?
I3 Cs1 I4 61.13(3) 3_666 4_575 ?
I3 Cs1 I4 135.32(6) 2_656 4_575 ?
I4 Cs1 I2 106.04(3) 2_756 . ?
I4 Cs1 I2 124.52(4) . . ?
I4 Cs1 I2 101.06(4) 4_575 . ?
I4 Cs1 I2 140.00(3) . 3_676 ?
I4 Cs1 Cs1 158.41(6) . 3_676 ?
I4 Cs1 Cs1 83.81(3) 2_756 3_676 ?
I4 Cs1 Cs1 106.86(3) 4_575 3_676 ?
I4 Cs1 I1 124.35(4) . 3_676 ?
I4 Cs1 I1 69.79(5) . 4_576 ?
I4 Cs1 I3 52.62(4) . 4_676 ?
I4 Cs1 I3 63.70(3) . 2_656 ?
I4 Cs1 I3 73.71(3) . 3_666 ?
I4 Cs1 I4 92.24(6) . 4_575 ?
I4 Cs1 I4 40.28(3) 2_756 4_575 ?
I4 Cs1 I4 117.71(5) . 2_756 ?
I2 I1 Cs1 102.73(4) . 4_575 ?
I2 I1 Cs1 76.05(4) . . ?
I2 I1 Cs1 69.37(6) . 3_676 ?
Cs1 I1 Cs1 100.69(6) . 4_575 ?
Cs1 I1 Cs1 97.97(5) . 3_676 ?
Cs1 I1 Cs1 157.27(5) 3_676 4_575 ?
I2 I3 Cs1 105.59(4) . 4_475 ?
I2 I3 Cs1 125.92(6) . 2_646 ?
I2 I3 Cs1 102.79(5) . 3_666 ?
Cs1 I3 Cs1 99.73(2) 2_646 3_666 ?
Cs1 I3 Cs1 101.59(4) 3_666 4_475 ?
Cs1 I3 Cs1 117.02(5) 2_646 4_475 ?
Cs1 I4 Cs1 139.72(3) 2_746 4_576 ?
Cs1 I4 Cs1 95.43(6) . 4_576 ?
Cs1 I4 Cs1 99.73(3) . 2_746 ?
I4 I4 Cs1 67.12(6) 3_767 4_576 ?
I4 I4 Cs1 112.35(8) 3_767 . ?
I4 I4 Cs1 72.59(5) 3_767 2_746 ?

loop_
_geom_bond_atom_site_label_1
_geom_bond_atom_site_label_2
_geom_bond_distance
_geom_bond_site_symmetry_2
_geom_bond_publ_flag
I2 Cs1 3.8620(13) 3_676 ?
I2 Cs1 4.075(3) . ?
I2 I1 2.823(2) . ?
I2 I3 3.008(2) . ?
Cs1 Cs1 5.665(4) 3_676 ?
Cs1 I1 3.811(3) 3_676 ?
Cs1 I1 3.6963(16) . ?
Cs1 I1 3.852(2) 4_576 ?
Cs1 I3 3.809(3) 4_676 ?
Cs1 I3 3.8008(10) 2_656 ?
Cs1 I3 3.8011(12) 3_666 ?
Cs1 I4 4.063(2) 4_575 ?
Cs1 I4 3.7893(19) . ?
Cs1 I4 3.9228(18) 2_756 ?
I4 I4 2.753(2) 3_767 ?
